data_2204111
loop_
_publ_author_name
'Hai-Yan, Zhao'
'Xiao-Hang, Qiu'
'Pan-Wen, Shen'

_publ_section_title
;
 Bis(2-aminoethyl-1<i>H</i>-benzimidazole-\k<i>N</i>^3^)chlorocopper(II)
 perchlorate
;
_journal_issue 8
_journal_name_full 'Acta Crystallographica Section E'
_journal_page_first m1111
_journal_page_last m1113
_journal_paper_doi 10.1107/S1600536804016332
_journal_volume 60
_journal_year 2004
_chemical_formula_iupac '[Cu Cl (C9 H11 N3)] Cl O4'
_chemical_formula_moiety 'C18 H22 Cl Cu N6 1+, Cl O4 1-'
_chemical_formula_sum 'C18 H22 Cl2 Cu N6 O4'
_chemical_formula_weight 520.86
_chemical_name_systematic
;
Bis(2-aminoethyl-1H-benzimidazole-\kN^3^)chlorocopper(II) perchlorate
;
_space_group_IT_number 56
_symmetry_cell_setting orthorhombic
_symmetry_space_group_name_Hall '-P 2ab 2ac'
_symmetry_space_group_name_H-M 'P c c n'
_atom_sites_solution_hydrogens geom
_atom_sites_solution_primary direct
_atom_sites_solution_secondary difmap
_cell_angle_alpha 90.00
_cell_angle_beta 90.00
_cell_angle_gamma 90.00
_cell_formula_units_Z 4
_cell_length_a 15.202(5)
_cell_length_b 11.241(4)
_cell_length_c 12.268(4)
_cell_measurement_reflns_used 788
_cell_measurement_temperature 293(2)
_cell_measurement_theta_max 26.2
_cell_measurement_theta_min 2.2
_cell_volume 2096.4(12)
_computing_cell_refinement SMART
_computing_data_collection 'SMART (Bruker, 1998)'
_computing_data_reduction 'SAINT (Bruker, 1998)'
_computing_molecular_graphics 'SHELXTL (Bruker, 1998)'
_computing_publication_material SHELXTL
_computing_structure_refinement 'SHELXL97 (Sheldrick, 1997)'
_computing_structure_solution 'SHELXS97 (Sheldrick, 1990)'
_diffrn_ambient_temperature 293(2)
_diffrn_measured_fraction_theta_full 0.999
_diffrn_measured_fraction_theta_max 0.999
_diffrn_measurement_device_type 'Bruker SMART CCD area-detector'
_diffrn_measurement_method '\f and \w'
_diffrn_radiation_monochromator graphite
_diffrn_radiation_source 'fine-focus sealed tube'
_diffrn_radiation_type MoK\a
_diffrn_radiation_wavelength 0.71073
_diffrn_reflns_av_R_equivalents 0.036
_diffrn_reflns_av_sigmaI/netI 0.026
_diffrn_reflns_limit_h_max 18
_diffrn_reflns_limit_h_min -18
_diffrn_reflns_limit_k_max 5
_diffrn_reflns_limit_k_min -14
_diffrn_reflns_limit_l_max 15
_diffrn_reflns_limit_l_min -15
_diffrn_reflns_number 11264
_diffrn_reflns_theta_full 26.4
_diffrn_reflns_theta_max 26.4
_diffrn_reflns_theta_min 2.2
_diffrn_standards_decay_% 0
_diffrn_standards_interval_count 0
_diffrn_standards_number 0
_exptl_absorpt_coefficient_mu 1.34
_exptl_absorpt_correction_T_max 0.807
_exptl_absorpt_correction_T_min 0.665
_exptl_absorpt_correction_type multi-scan
_exptl_absorpt_process_details '(SADABS; Sheldrick, 1996)'
_exptl_crystal_colour blue
_exptl_crystal_density_diffrn 1.650
_exptl_crystal_density_method 'not measured'
_exptl_crystal_description block
_exptl_crystal_F_000 1068
_exptl_crystal_size_max 0.20
_exptl_crystal_size_mid 0.18
_exptl_crystal_size_min 0.16
_refine_diff_density_max 0.29
_refine_diff_density_min -0.31
_refine_ls_extinction_method none
_refine_ls_goodness_of_fit_ref 1.02
_refine_ls_hydrogen_treatment constr
_refine_ls_matrix_type full
_refine_ls_number_parameters 142
_refine_ls_number_reflns 2145
_refine_ls_number_restraints 0
_refine_ls_restrained_S_all 1.02
_refine_ls_R_factor_all 0.050
_refine_ls_R_factor_gt 0.030
_refine_ls_shift/su_max 0.000
_refine_ls_shift/su_mean 0.000
_refine_ls_structure_factor_coef Fsqd
_refine_ls_weighting_details 'calc w = 1/[\s^2^(Fo^2^)+(0.0359P)^2^+1.0483P] where P = (Fo^2^+2Fc^2^)/3'
_refine_ls_weighting_scheme calc
_refine_ls_wR_factor_gt 0.070
_refine_ls_wR_factor_ref 0.079
_reflns_number_gt 1541
_reflns_number_total 2145
_reflns_threshold_expression I>2\s(I)
_cod_data_source_file ya6212.cif
_cod_data_source_block I
_cod_depositor_comments
;
The following automatic conversions were performed:
'_symmetry_cell_setting' value 'Orthorhombic' changed to 'orthorhombic'
according to '/home/saulius/struct/CIF-dictionaries/cif_core.dic'
dictionary named 'cif_core.dic' version 2.4.1 from 2010-06-29.

Automatic conversion script
Id: cif_fix_enum 1527 2010-12-29 10:47:43Z saulius 

The following automatic conversions were performed:

'_symmetry_cell_setting' value 'Orthorhombic' changed to
'orthorhombic' according to
/home/saulius/struct/CIF-dictionaries/cif_core.dic dictionary named
'cif_core.dic' version 2.4.1 from 2010-06-29.

Automatic conversion script
Id: cif_fix_values 1715 2011-07-08 13:25:40Z adriana 
;
_cod_original_cell_volume 2096.4(11)
_cod_database_code 2204111
_cod_database_fobs_code 2204111

loop_
_symmetry_equiv_pos_as_xyz
'x, y, z'
'-x+1/2, -y+1/2, z'
'-x, y+1/2, -z+1/2'
'x+1/2, -y, -z+1/2'
'-x, -y, -z'
'x-1/2, y-1/2, -z'
'x, -y-1/2, z-1/2'
'-x-1/2, y, z-1/2'

loop_
_atom_site_label
_atom_site_fract_x
_atom_site_fract_y
_atom_site_fract_z
_atom_site_U_iso_or_equiv
_atom_site_adp_type
_atom_site_calc_flag
_atom_site_refinement_flags
_atom_site_occupancy
_atom_site_type_symbol
Cu1 0.2500 0.2500 0.07034(3) 0.02575(12) Uani d S 1 Cu
Cl1 0.2500 0.2500 0.26978(7) 0.0517(3) Uani d S 1 Cl
N1 0.29424(12) 0.09617(16) -0.00636(16) 0.0314(4) Uani d . 1 N
H1A 0.2646 0.0347 0.0230 0.038 Uiso calc R 1 H
H1B 0.2777 0.1009 -0.0767 0.038 Uiso calc R 1 H
N2 0.37172(12) 0.31972(16) 0.07089(15) 0.0269(4) Uani d . 1 N
N3 0.51614(12) 0.33012(19) 0.05370(16) 0.0343(5) Uani d . 1 N
H3 0.5687 0.3117 0.0339 0.041 Uiso calc R 1 H
C1 0.38826(15) 0.0642(2) -0.0051(2) 0.0328(5) Uani d . 1 C
H1C 0.3978 -0.0058 -0.0499 0.039 Uiso calc R 1 H
H1D 0.4064 0.0457 0.0688 0.039 Uiso calc R 1 H
C2 0.44262(15) 0.1671(2) -0.0487(2) 0.0342(5) Uani d . 1 C
H2A 0.5028 0.1406 -0.0590 0.041 Uiso calc R 1 H
H2B 0.4197 0.1906 -0.1192 0.041 Uiso calc R 1 H
C3 0.44241(14) 0.2719(2) 0.02483(18) 0.0290(5) Uani d . 1 C
C4 0.49349(15) 0.4241(2) 0.1202(2) 0.0337(5) Uani d . 1 C
C5 0.54314(19) 0.5131(3) 0.1700(2) 0.0443(7) Uani d . 1 C
H5 0.6041 0.5152 0.1642 0.053 Uiso calc R 1 H
C6 0.4979(2) 0.5973(3) 0.2280(2) 0.0487(7) Uani d . 1 C
H6 0.5290 0.6582 0.2618 0.058 Uiso calc R 1 H
C7 0.4064(2) 0.5941(2) 0.2376(2) 0.0446(7) Uani d . 1 C
H7 0.3779 0.6538 0.2765 0.054 Uiso calc R 1 H
C8 0.35726(18) 0.5041(2) 0.19061(19) 0.0379(6) Uani d . 1 C
H8 0.2965 0.5011 0.1987 0.046 Uiso calc R 1 H
C9 0.40216(15) 0.4182(2) 0.13085(19) 0.0290(5) Uani d . 1 C
Cl2 0.7500 0.2500 0.00154(11) 0.0563(3) Uani d S 1 Cl
O1 0.71043(16) 0.3398(2) 0.0672(2) 0.0884(9) Uani d . 1 O
O2 0.68326(15) 0.1965(2) -0.0632(2) 0.0842(8) Uani d . 1 O

loop_
_atom_site_aniso_label
_atom_site_aniso_U_11
_atom_site_aniso_U_22
_atom_site_aniso_U_33
_atom_site_aniso_U_12
_atom_site_aniso_U_13
_atom_site_aniso_U_23
Cu1 0.01982(19) 0.0241(2) 0.0334(2) -0.00098(17) 0.000 0.000
Cl1 0.0629(6) 0.0647(6) 0.0275(5) -0.0310(6) 0.000 0.000
N1 0.0294(10) 0.0278(10) 0.0369(11) -0.0020(9) 0.0008(9) -0.0029(10)
N2 0.0236(9) 0.0251(10) 0.0321(10) -0.0011(8) 0.0003(8) -0.0006(9)
N3 0.0197(10) 0.0402(12) 0.0429(12) -0.0027(9) -0.0005(9) 0.0061(10)
C1 0.0358(13) 0.0265(12) 0.0362(13) 0.0063(10) -0.0006(11) -0.0020(11)
C2 0.0263(12) 0.0364(13) 0.0400(13) 0.0060(11) 0.0038(11) -0.0016(11)
C3 0.0213(10) 0.0311(13) 0.0347(13) 0.0009(9) 0.0000(9) 0.0079(10)
C4 0.0330(12) 0.0366(14) 0.0314(12) -0.0081(10) -0.0054(11) 0.0073(12)
C5 0.0416(15) 0.0506(17) 0.0408(15) -0.0208(13) -0.0111(12) 0.0103(14)
C6 0.070(2) 0.0441(17) 0.0324(15) -0.0244(16) -0.0106(14) 0.0018(13)
C7 0.0695(19) 0.0348(14) 0.0295(14) -0.0058(14) 0.0008(13) -0.0012(12)
C8 0.0446(15) 0.0341(14) 0.0352(13) -0.0039(11) 0.0002(12) -0.0016(12)
C9 0.0314(12) 0.0277(12) 0.0278(12) -0.0065(10) -0.0030(10) 0.0049(11)
Cl2 0.0238(4) 0.0328(5) 0.1124(9) -0.0021(4) 0.000 0.000
O1 0.0532(14) 0.0585(14) 0.154(3) 0.0077(12) 0.0329(15) -0.0158(16)
O2 0.0517(14) 0.0651(14) 0.136(2) -0.0195(13) -0.0338(14) 0.0100(15)

loop_
_atom_type_symbol
_atom_type_description
_atom_type_scat_dispersion_real
_atom_type_scat_dispersion_imag
_atom_type_scat_source
C C 0.0033 0.0016 ' International Tables Vol C Tables 4.2.6.8 and 6.1.1.4'
H H 0.0000 0.0000 ' International Tables Vol C Tables 4.2.6.8 and 6.1.1.4'
N N 0.0061 0.0033 ' International Tables Vol C Tables 4.2.6.8 and 6.1.1.4'
O O 0.0106 0.0060 ' International Tables Vol C Tables 4.2.6.8 and 6.1.1.4'
Cl Cl 0.1484 0.1585 ' International Tables Vol C Tables 4.2.6.8 and 6.1.1.4'
Cu Cu 0.3201 1.2651 ' International Tables Vol C Tables 4.2.6.8 and 6.1.1.4'

loop_
_geom_angle_atom_site_label_1
_geom_angle_atom_site_label_2
_geom_angle_atom_site_label_3
_geom_angle_site_symmetry_1
_geom_angle_site_symmetry_3
_geom_angle
_geom_angle_publ_flag
N2 Cu1 N2 . 2 179.61(10) y
N2 Cu1 N1 . 2 88.57(7) y
N2 Cu1 N1 . . 91.60(7) y
N1 Cu1 N1 2 . 126.22(11) y
N2 Cu1 Cl1 . . 89.81(5) y
N1 Cu1 Cl1 . . 116.89(6) y
C1 N1 Cu1 . . 120.76(14) ?
C1 N1 H1A . . 107.1 ?
Cu1 N1 H1A . . 107.1 ?
C1 N1 H1B . . 107.1 ?
Cu1 N1 H1B . . 107.1 ?
H1A N1 H1B . . 106.8 ?
C3 N2 C9 . . 105.94(18) ?
C3 N2 Cu1 . . 125.87(15) ?
C9 N2 Cu1 . . 127.69(15) ?
C3 N3 C4 . . 108.67(19) ?
C3 N3 H3 . . 125.7 ?
C4 N3 H3 . . 125.7 ?
N1 C1 C2 . . 109.80(18) ?
N1 C1 H1C . . 109.7 ?
C2 C1 H1C . . 109.7 ?
N1 C1 H1D . . 109.7 ?
C2 C1 H1D . . 109.7 ?
H1C C1 H1D . . 108.2 ?
C3 C2 C1 . . 112.9(2) ?
C3 C2 H2A . . 109.0 ?
C1 C2 H2A . . 109.0 ?
C3 C2 H2B . . 109.0 ?
C1 C2 H2B . . 109.0 ?
H2A C2 H2B . . 107.8 ?
N2 C3 N3 . . 111.4(2) ?
N2 C3 C2 . . 125.6(2) ?
N3 C3 C2 . . 123.0(2) ?
N3 C4 C5 . . 132.4(2) ?
N3 C4 C9 . . 105.5(2) ?
C5 C4 C9 . . 122.1(3) ?
C6 C5 C4 . . 116.9(3) ?
C6 C5 H5 . . 121.6 ?
C4 C5 H5 . . 121.6 ?
C5 C6 C7 . . 121.8(3) ?
C5 C6 H6 . . 119.1 ?
C7 C6 H6 . . 119.1 ?
C8 C7 C6 . . 121.4(3) ?
C8 C7 H7 . . 119.3 ?
C6 C7 H7 . . 119.3 ?
C7 C8 C9 . . 117.5(3) ?
C7 C8 H8 . . 121.2 ?
C9 C8 H8 . . 121.2 ?
C8 C9 C4 . . 120.3(2) ?
C8 C9 N2 . . 131.3(2) ?
C4 C9 N2 . . 108.4(2) ?
O2 Cl2 O2 . 2_655 112.1(2) ?
O2 Cl2 O1 . 2_655 108.48(14) ?
O2 Cl2 O1 2_655 2_655 108.32(16) ?
O2 Cl2 O1 . . 108.32(16) ?
O2 Cl2 O1 2_655 . 108.48(14) ?
O1 Cl2 O1 2_655 . 111.1(2) ?

loop_
_geom_bond_atom_site_label_1
_geom_bond_atom_site_label_2
_geom_bond_site_symmetry_2
_geom_bond_distance
_geom_bond_publ_flag
Cu1 N1 . 2.0803(19) y
Cu1 N2 . 2.0095(18) y
Cu1 Cl1 . 2.4468(12) y
N1 C1 . 1.474(3) ?
N1 H1A . 0.9000 ?
N1 H1B . 0.9000 ?
N2 C3 . 1.328(3) ?
N2 C9 . 1.407(3) ?
N3 C3 . 1.345(3) ?
N3 C4 . 1.378(3) ?
N3 H3 . 0.8600 ?
C1 C2 . 1.518(3) ?
C1 H1C . 0.9700 ?
C1 H1D . 0.9700 ?
C2 C3 . 1.484(3) ?
C2 H2A . 0.9700 ?
C2 H2B . 0.9700 ?
C4 C5 . 1.395(3) ?
C4 C9 . 1.396(3) ?
C5 C6 . 1.368(4) ?
C5 H5 . 0.9300 ?
C6 C7 . 1.397(4) ?
C6 H6 . 0.9300 ?
C7 C8 . 1.383(4) ?
C7 H7 . 0.9300 ?
C8 C9 . 1.392(3) ?
C8 H8 . 0.9300 ?
Cl2 O2 . 1.422(2) ?
Cl2 O2 2_655 1.422(2) ?
Cl2 O1 2_655 1.425(2) ?
Cl2 O1 . 1.425(2) ?

loop_
_geom_hbond_atom_site_label_D
_geom_hbond_atom_site_label_H
_geom_hbond_atom_site_label_A
_geom_hbond_site_symmetry_A
_geom_hbond_distance_DH
_geom_hbond_distance_HA
_geom_hbond_distance_DA
_geom_hbond_angle_DHA
_geom_hbond_publ_flag
N1 H1B Cl1 7_565 0.90 2.56 3.314(2) 142 yes
N3 H3 O1 . 0.86 2.22 2.960(4) 145 yes

loop_
_geom_torsion_atom_site_label_1
_geom_torsion_atom_site_label_2
_geom_torsion_atom_site_label_3
_geom_torsion_atom_site_label_4
_geom_torsion_site_symmetry_1
_geom_torsion
N2 Cu1 N1 C1 . 18.96(17)
N2 Cu1 N1 C1 2 -160.69(17)
N1 Cu1 N1 C1 2 108.37(17)
Cl1 Cu1 N1 C1 . -71.63(17)
N1 Cu1 N2 C3 2 -121.24(19)
N1 Cu1 N2 C3 . 4.96(18)
Cl1 Cu1 N2 C3 . 121.85(18)
N1 Cu1 N2 C9 2 68.06(18)
N1 Cu1 N2 C9 . -165.75(18)
Cl1 Cu1 N2 C9 . -48.85(17)
Cu1 N1 C1 C2 . -54.4(2)
N1 C1 C2 C3 . 68.2(3)
C9 N2 C3 N3 . 2.0(2)
Cu1 N2 C3 N3 . -170.35(15)
C9 N2 C3 C2 . -178.5(2)
Cu1 N2 C3 C2 . 9.1(3)
C4 N3 C3 N2 . -1.8(3)
C4 N3 C3 C2 . 178.7(2)
C1 C2 C3 N2 . -47.2(3)
C1 C2 C3 N3 . 132.2(2)
C3 N3 C4 C5 . -178.2(3)
C3 N3 C4 C9 . 0.8(3)
N3 C4 C5 C6 . 177.1(3)
C9 C4 C5 C6 . -1.8(4)
C4 C5 C6 C7 . 0.4(4)
C5 C6 C7 C8 . 1.3(4)
C6 C7 C8 C9 . -1.6(4)
C7 C8 C9 C4 . 0.3(3)
C7 C8 C9 N2 . -177.4(2)
N3 C4 C9 C8 . -177.7(2)
C5 C4 C9 C8 . 1.4(4)
N3 C4 C9 N2 . 0.5(3)
C5 C4 C9 N2 . 179.6(2)
C3 N2 C9 C8 . 176.4(2)
Cu1 N2 C9 C8 . -11.5(4)
C3 N2 C9 C4 . -1.5(2)
Cu1 N2 C9 C4 . 170.68(16)
